data_4500356
loop_
_publ_author_name
'Anderson, Kirsty M.'
'Tallentire, Sarah E.'
'Probert, Michael R.'
'Goeta, Andr\'es E.'
'Mendis, Budhika G.'
'Steed, Jonathan W.'

_publ_section_title
;
 Trimethyltin Hydroxide: A Crystallographic and HighZ&#x2032; Curiosity
;
_journal_issue 3
_journal_name_full 'Crystal Growth &amp; Design'
_journal_page_first 820
_journal_paper_doi 10.1021/cg101464j
_journal_volume 11
_journal_year 2011
_chemical_formula_moiety 'C24 H72 O8 Sn8'
_chemical_formula_sum 'C24 H72 O8 Sn8'
_chemical_formula_weight 1438.34
_chemical_name_common 'trimethyltin hydroxide'
_chemical_name_systematic
;
 ?
;
_space_group_IT_number 7
_symmetry_cell_setting monoclinic
_symmetry_space_group_name_Hall 'P -2yac'
_symmetry_space_group_name_H-M 'P 1 n 1'
_atom_sites_solution_hydrogens geom
_atom_sites_solution_primary direct
_atom_sites_solution_secondary difmap
_audit_creation_method SHELXL-97
_cell_angle_alpha 90.00
_cell_angle_beta 90.006(6)
_cell_angle_gamma 90.00
_cell_formula_units_Z 8
_cell_length_a 13.358(4)
_cell_length_b 22.436(7)
_cell_length_c 33.343(10)
_cell_measurement_temperature 293(2)
_cell_volume 9993(5)
_computing_cell_refinement SMART
_computing_data_collection SMART
_computing_data_reduction SAINT
_computing_molecular_graphics X-seed
_computing_publication_material X-Seed
_computing_structure_refinement 'SHELXL-97 (Sheldrick, 1997)'
_computing_structure_solution 'SHELXS-97 (Sheldrick, 1990)'
_diffrn_ambient_temperature 120(2)
_diffrn_measured_fraction_theta_full 0.995
_diffrn_measured_fraction_theta_max 0.995
_diffrn_measurement_device_type 'SMART 6k'
_diffrn_radiation_monochromator graphite
_diffrn_radiation_source 'fine-focus sealed tube'
_diffrn_radiation_type MoK\a
_diffrn_radiation_wavelength 0.71073
_diffrn_reflns_av_R_equivalents 0.0589
_diffrn_reflns_av_sigmaI/netI 0.1034
_diffrn_reflns_limit_h_max 17
_diffrn_reflns_limit_h_min -18
_diffrn_reflns_limit_k_max 30
_diffrn_reflns_limit_k_min -30
_diffrn_reflns_limit_l_max 45
_diffrn_reflns_limit_l_min -45
_diffrn_reflns_number 108639
_diffrn_reflns_theta_full 29.23
_diffrn_reflns_theta_max 29.23
_diffrn_reflns_theta_min 0.91
_exptl_absorpt_coefficient_mu 3.960
_exptl_absorpt_correction_type none
_exptl_crystal_colour colourless
_exptl_crystal_density_diffrn 1.912
_exptl_crystal_density_method 'not measured'
_exptl_crystal_description needle
_exptl_crystal_F_000 5440
_exptl_crystal_size_max 0.30
_exptl_crystal_size_mid 0.10
_exptl_crystal_size_min 0.05
_refine_diff_density_max 1.937
_refine_diff_density_min -1.183
_refine_diff_density_rms 0.173
_refine_ls_abs_structure_details 'Flack H D (1983), Acta Cryst. A39, 876-881'
_refine_ls_abs_structure_Flack 0.44(9)
_refine_ls_extinction_method none
_refine_ls_goodness_of_fit_ref 0.910
_refine_ls_hydrogen_treatment mixed
_refine_ls_matrix_type full
_refine_ls_number_parameters 897
_refine_ls_number_reflns 49093
_refine_ls_number_restraints 2
_refine_ls_restrained_S_all 0.910
_refine_ls_R_factor_all 0.3136
_refine_ls_R_factor_gt 0.0681
_refine_ls_shift/su_max 4.802
_refine_ls_shift/su_mean 0.845
_refine_ls_structure_factor_coef Fsqd
_refine_ls_weighting_details 'calc w=1/[\s^2^(Fo^2^)+(0.1054P)^2^+0.0000P] where P=(Fo^2^+2Fc^2^)/3'
_refine_ls_weighting_scheme calc
_refine_ls_wR_factor_gt 0.2221
_refine_ls_wR_factor_ref 0.3569
_reflns_number_gt 7214
_reflns_number_total 49093
_reflns_threshold_expression >2sigma(I)
_cod_data_source_file cg101464j_si_002.cif
_cod_data_source_block Z:\mss\Current\Me3SnOH\1.CIF
_cod_original_sg_symbol_H-M Pn
_cod_database_code 4500356

loop_
_symmetry_equiv_pos_as_xyz
'x, y, z'
'x+1/2, -y, z+1/2'

loop_
_atom_site_label
_atom_site_type_symbol
_atom_site_fract_x
_atom_site_fract_y
_atom_site_fract_z
_atom_site_U_iso_or_equiv
_atom_site_adp_type
_atom_site_occupancy
_atom_site_symmetry_multiplicity
_atom_site_calc_flag
_atom_site_refinement_flags
Sn1A Sn 0.0119(3) 0.00997(14) 0.87864(10) 0.0411(10) Uani 1 1 d .
Sn1B Sn 0.2613(3) 0.25954(14) 1.08717(9) 0.0422(9) Uani 1 1 d .
Sn1C Sn 0.7532(3) 0.24307(16) 0.96308(9) 0.0480(10) Uani 1 1 d .
Sn1D Sn 1.0109(3) 0.49087(14) 1.37923(10) 0.0421(10) Uani 1 1 d .
Sn2A Sn 0.0129(3) -0.00445(18) 0.75399(10) 0.0401(9) Uani 1 1 d .
Sn2B Sn 0.2526(2) 0.24276(17) 0.96198(9) 0.0453(10) Uani 1 1 d .
Sn2C Sn 0.7627(3) 0.2531(2) 0.83837(9) 0.0453(10) Uani 1 1 d .
Sn2D Sn 1.0126(3) 0.50395(17) 1.25383(9) 0.0382(9) Uani 1 1 d .
Sn3A Sn 0.0134(3) -0.0020(2) 0.62897(10) 0.0462(11) Uani 1 1 d .
Sn3B Sn 0.2629(3) 0.2527(2) 0.83700(10) 0.0462(10) Uani 1 1 d .
Sn3C Sn 0.7624(2) 0.25390(18) 0.71339(10) 0.0391(9) Uani 1 1 d .
Sn3D Sn 1.0119(3) 0.50160(19) 1.12924(10) 0.0453(10) Uani 1 1 d .
Sn4A Sn 0.0039(2) 0.00620(18) 0.50374(10) 0.0512(11) Uani 1 1 d .
Sn4B Sn 0.2626(2) 0.25313(17) 0.71209(10) 0.0404(9) Uani 1 1 d .
Sn4C Sn 0.7611(3) 0.24058(15) 0.58837(10) 0.0431(10) Uani 1 1 d .
Sn4D Sn 1.0024(3) 0.49286(16) 1.00437(10) 0.0442(10) Uani 1 1 d .
Sn5A Sn 0.0112(3) -0.00937(14) 0.37902(9) 0.0422(10) Uani 1 1 d .
Sn5B Sn 0.2613(3) 0.24075(14) 0.58701(10) 0.0419(10) Uani 1 1 d .
Sn5C Sn 0.7537(3) 0.25724(17) 0.46334(9) 0.0473(11) Uani 1 1 d .
Sn5D Sn 1.0108(3) 0.50898(14) 0.87889(10) 0.0426(10) Uani 1 1 d .
Sn6A Sn 0.0134(3) 0.00381(17) 0.25377(10) 0.0399(9) Uani 1 1 d .
Sn6B Sn 0.2530(2) 0.25729(16) 0.46196(9) 0.0467(10) Uani 1 1 d .
Sn6C Sn 0.7629(3) 0.2465(2) 0.33822(9) 0.0470(10) Uani 1 1 d .
Sn6D Sn 1.0120(3) 0.49595(17) 0.75429(10) 0.0372(9) Uani 1 1 d .
Sn7A Sn 0.0127(3) 0.0028(2) 0.12888(10) 0.0483(10) Uani 1 1 d .
Sn7B Sn 0.2628(3) 0.24732(19) 0.33699(9) 0.0445(10) Uani 1 1 d .
Sn7C Sn 0.7626(2) 0.24656(18) 0.21348(10) 0.0383(9) Uani 1 1 d .
Sn7D Sn 1.0125(3) 0.49772(19) 0.62913(10) 0.0447(10) Uani 1 1 d .
Sn8A Sn 0.0035(3) -0.00595(18) 0.00434(10) 0.0502(11) Uani 1 1 d .
Sn8B Sn 0.2629(2) 0.24677(17) 0.21204(9) 0.0391(9) Uani 1 1 d .
Sn8C Sn 0.7614(3) 0.25941(14) 0.08829(10) 0.0451(9) Uani 1 1 d .
Sn8D Sn 1.0033(3) 0.50646(16) 0.50392(10) 0.0436(10) Uani 1 1 d .
O1A O 0.072(3) 0.0170(14) 0.8168(10) 0.060(11) Uiso 1 1 d .
O1B O 0.201(3) 0.2451(16) 1.0228(11) 0.110(13) Uiso 1 1 d .
O1C O 0.811(3) 0.2328(15) 0.9032(10) 0.096(11) Uiso 1 1 d .
O1D O 1.071(2) 0.4833(12) 1.3157(8) 0.064(8) Uiso 1 1 d .
O2A O -0.0310(18) -0.0224(10) 0.6918(7) 0.043(6) Uiso 1 1 d .
O2B O 0.319(3) 0.2288(15) 0.8981(10) 0.082(11) Uiso 1 1 d .
O2C O 0.733(2) 0.2761(13) 0.7761(8) 0.066(9) Uiso 1 1 d .
O2D O 0.980(2) 0.5288(11) 1.1907(8) 0.040(7) Uiso 1 1 d .
O3A O 0.072(3) 0.0208(15) 0.5662(10) 0.074(10) Uiso 1 1 d .
O3B O 0.226(2) 0.2766(12) 0.7748(8) 0.048(8) Uiso 1 1 d .
O3C O 0.820(2) 0.2377(14) 0.6515(9) 0.069(10) Uiso 1 1 d .
O3D O 1.065(2) 0.4796(12) 1.0681(8) 0.052(7) Uiso 1 1 d .
O4A O -0.0261(19) -0.0219(11) 0.4409(8) 0.056(7) Uiso 1 1 d .
O4B O 0.312(3) 0.2287(14) 0.6485(10) 0.084(11) Uiso 1 1 d .
O4C O 0.713(2) 0.2393(13) 0.5280(8) 0.073(9) Uiso 1 1 d .
O4D O 0.958(2) 0.5129(12) 0.9409(9) 0.074(9) Uiso 1 1 d .
O5A O 0.062(3) -0.0187(14) 0.3151(10) 0.088(11) Uiso 1 1 d .
O5B O 0.207(3) 0.2526(18) 0.5277(12) 0.121(16) Uiso 1 1 d .
O5C O 0.817(3) 0.2683(15) 0.3999(10) 0.072(11) Uiso 1 1 d .
O5D O 1.064(2) 0.5112(13) 0.8175(9) 0.066(10) Uiso 1 1 d .
O6A O -0.021(3) 0.0273(15) 0.1922(11) 0.067(11) Uiso 1 1 d .
O6B O 0.3098(19) 0.2734(11) 0.3968(8) 0.047(7) Uiso 1 1 d .
O6C O 0.723(2) 0.2289(11) 0.2758(8) 0.049(8) Uiso 1 1 d .
O6D O 0.982(2) 0.4737(12) 0.6917(8) 0.074(8) Uiso 1 1 d .
O7A O 0.051(2) -0.0261(12) 0.0673(8) 0.059(7) Uiso 1 1 d .
O7B O 0.2277(18) 0.2251(10) 0.2735(7) 0.046(6) Uiso 1 1 d .
O7C O 0.811(2) 0.2677(11) 0.1532(8) 0.056(7) Uiso 1 1 d .
O7D O 1.064(3) 0.5209(16) 0.5651(11) 0.108(12) Uiso 1 1 d .
O8A O -0.047(2) -0.0119(12) -0.0598(9) 0.086(9) Uiso 1 1 d .
O8B O 0.325(2) 0.2570(12) 0.1470(8) 0.058(8) Uiso 1 1 d .
O8C O 0.712(3) 0.2587(15) 0.0250(10) 0.085(12) Uiso 1 1 d .
O8D O 0.953(3) 0.5075(15) 0.4413(11) 0.065(14) Uiso 1 1 d .
C1A C -0.050(4) -0.069(2) 0.8684(15) 0.064(19) Uiso 1 1 d .
H1A1 H -0.0195 -0.0986 0.8858 0.096 Uiso 1 1 calc R
H1A2 H -0.0402 -0.0797 0.8402 0.096 Uiso 1 1 calc R
H1A3 H -0.1223 -0.0664 0.8740 0.096 Uiso 1 1 calc R
C1B C 0.201(3) 0.1785(19) 1.0954(14) 0.080(16) Uiso 1 1 d .
H1B1 H 0.1933 0.1708 1.1242 0.120 Uiso 1 1 calc R
H1B2 H 0.2443 0.1481 1.0836 0.120 Uiso 1 1 calc R
H1B3 H 0.1347 0.1769 1.0826 0.120 Uiso 1 1 calc R
C1C C 0.601(4) 0.242(2) 0.9467(15) 0.089(17) Uiso 1 1 d .
H1C1 H 0.5799 0.2818 0.9390 0.133 Uiso 1 1 calc R
H1C2 H 0.5610 0.2278 0.9695 0.133 Uiso 1 1 calc R
H1C3 H 0.5919 0.2144 0.9240 0.133 Uiso 1 1 calc R
C1D C 0.938(4) 0.407(2) 1.3714(16) 0.098(19) Uiso 1 1 d .
H1D1 H 0.9466 0.3827 1.3957 0.147 Uiso 1 1 calc R
H1D2 H 0.9681 0.3859 1.3485 0.147 Uiso 1 1 calc R
H1D3 H 0.8668 0.4132 1.3663 0.147 Uiso 1 1 calc R
C2A C 0.169(3) 0.0103(18) 0.8984(14) 0.058(15) Uiso 1 1 d .
H2A1 H 0.1891 -0.0304 0.9053 0.088 Uiso 1 1 calc R
H2A2 H 0.1756 0.0360 0.9220 0.088 Uiso 1 1 calc R
H2A3 H 0.2112 0.0254 0.8768 0.088 Uiso 1 1 calc R
C2B C 0.194(4) 0.343(2) 1.0907(15) 0.092(17) Uiso 1 1 d .
H2B1 H 0.1209 0.3390 1.0887 0.138 Uiso 1 1 calc R
H2B2 H 0.2178 0.3685 1.0686 0.138 Uiso 1 1 calc R
H2B3 H 0.2108 0.3621 1.1163 0.138 Uiso 1 1 calc R
C2C C 0.838(4) 0.166(2) 0.9761(17) 0.09(2) Uiso 1 1 d .
H2C1 H 0.8483 0.1435 0.9514 0.134 Uiso 1 1 calc R
H2C2 H 0.8019 0.1419 0.9957 0.134 Uiso 1 1 calc R
H2C3 H 0.9028 0.1783 0.9872 0.134 Uiso 1 1 calc R
C2D C 1.166(3) 0.4951(17) 1.4001(13) 0.061(14) Uiso 1 1 d .
H2D1 H 1.2020 0.5254 1.3847 0.092 Uiso 1 1 calc R
H2D2 H 1.1977 0.4562 1.3962 0.092 Uiso 1 1 calc R
H2D3 H 1.1668 0.5055 1.4286 0.092 Uiso 1 1 calc R
C3A C -0.057(4) 0.092(2) 0.8744(16) 0.09(2) Uiso 1 1 d .
H3A1 H -0.0441 0.1091 0.8479 0.135 Uiso 1 1 calc R
H3A2 H -0.0306 0.1185 0.8951 0.135 Uiso 1 1 calc R
H3A3 H -0.1295 0.0871 0.8781 0.135 Uiso 1 1 calc R
C3B C 0.419(3) 0.2629(18) 1.0683(12) 0.056(13) Uiso 1 1 d .
H3B1 H 0.4356 0.2263 1.0538 0.084 Uiso 1 1 calc R
H3B2 H 0.4617 0.2666 1.0919 0.084 Uiso 1 1 calc R
H3B3 H 0.4290 0.2974 1.0507 0.084 Uiso 1 1 calc R
C3C C 0.827(4) 0.3267(19) 0.9650(15) 0.083(16) Uiso 1 1 d .
H3C1 H 0.8362 0.3418 0.9377 0.124 Uiso 1 1 calc R
H3C2 H 0.8927 0.3220 0.9778 0.124 Uiso 1 1 calc R
H3C3 H 0.7868 0.3551 0.9805 0.124 Uiso 1 1 calc R
C3D C 0.946(3) 0.5732(16) 1.3656(12) 0.062(11) Uiso 1 1 d .
H3D1 H 0.9510 0.5997 1.3889 0.094 Uiso 1 1 calc R
H3D2 H 0.8749 0.5673 1.3589 0.094 Uiso 1 1 calc R
H3D3 H 0.9804 0.5911 1.3427 0.094 Uiso 1 1 calc R
C4A C -0.136(3) 0.0031(18) 0.7688(13) 0.066(14) Uiso 1 1 d .
H4A1 H -0.1502 0.0442 0.7769 0.099 Uiso 1 1 calc R
H4A2 H -0.1511 -0.0239 0.7911 0.099 Uiso 1 1 calc R
H4A3 H -0.1771 -0.0074 0.7456 0.099 Uiso 1 1 calc R
C4B C 0.335(4) 0.1643(19) 0.9767(15) 0.082(17) Uiso 1 1 d .
H4B1 H 0.3628 0.1684 1.0037 0.122 Uiso 1 1 calc R
H4B2 H 0.3889 0.1588 0.9574 0.122 Uiso 1 1 calc R
H4B3 H 0.2898 0.1298 0.9759 0.122 Uiso 1 1 calc R
C4C C 0.696(3) 0.3293(18) 0.8602(13) 0.059(14) Uiso 1 1 d .
H4C1 H 0.6233 0.3244 0.8600 0.089 Uiso 1 1 calc R
H4C2 H 0.7146 0.3632 0.8432 0.089 Uiso 1 1 calc R
H4C3 H 0.7191 0.3366 0.8877 0.089 Uiso 1 1 calc R
C4D C 0.864(3) 0.5006(19) 1.2733(15) 0.064(17) Uiso 1 1 d .
H4D1 H 0.8543 0.5302 1.2946 0.096 Uiso 1 1 calc R
H4D2 H 0.8498 0.4607 1.2838 0.096 Uiso 1 1 calc R
H4D3 H 0.8197 0.5094 1.2508 0.096 Uiso 1 1 calc R
C5A C 0.094(3) -0.0861(19) 0.7585(14) 0.075(16) Uiso 1 1 d .
H5A1 H 0.1315 -0.0866 0.7837 0.112 Uiso 1 1 calc R
H5A2 H 0.1397 -0.0896 0.7358 0.112 Uiso 1 1 calc R
H5A3 H 0.0464 -0.1195 0.7582 0.112 Uiso 1 1 calc R
C5B C 0.106(4) 0.239(2) 0.9481(16) 0.099(19) Uiso 1 1 d .
H5B1 H 0.0924 0.2022 0.9327 0.149 Uiso 1 1 calc R
H5B2 H 0.0870 0.2735 0.9321 0.149 Uiso 1 1 calc R
H5B3 H 0.0659 0.2380 0.9728 0.149 Uiso 1 1 calc R
C5C C 0.695(3) 0.1697(18) 0.8338(14) 0.063(15) Uiso 1 1 d .
H5C1 H 0.7369 0.1397 0.8469 0.095 Uiso 1 1 calc R
H5C2 H 0.6862 0.1594 0.8055 0.095 Uiso 1 1 calc R
H5C3 H 0.6291 0.1709 0.8470 0.095 Uiso 1 1 calc R
C5D C 1.097(3) 0.4234(16) 1.2351(12) 0.039(11) Uiso 1 1 d .
H5D1 H 1.0589 0.3877 1.2428 0.059 Uiso 1 1 calc R
H5D2 H 1.1621 0.4230 1.2483 0.059 Uiso 1 1 calc R
H5D3 H 1.1058 0.4240 1.2060 0.059 Uiso 1 1 calc R
C6A C 0.099(3) 0.0731(16) 0.7330(12) 0.057(12) Uiso 1 1 d .
H6A1 H 0.0576 0.1091 0.7355 0.085 Uiso 1 1 calc R
H6A2 H 0.1174 0.0673 0.7048 0.085 Uiso 1 1 calc R
H6A3 H 0.1593 0.0775 0.7493 0.085 Uiso 1 1 calc R
C6B C 0.338(4) 0.328(2) 0.9607(17) 0.11(2) Uiso 1 1 d .
H6B1 H 0.3440 0.3441 0.9881 0.159 Uiso 1 1 calc R
H6B2 H 0.3024 0.3574 0.9440 0.159 Uiso 1 1 calc R
H6B3 H 0.4049 0.3214 0.9497 0.159 Uiso 1 1 calc R
C6C C 0.922(2) 0.2577(15) 0.8223(10) 0.040(9) Uiso 1 1 d .
H6C1 H 0.9604 0.2725 0.8453 0.060 Uiso 1 1 calc R
H6C2 H 0.9307 0.2849 0.7996 0.060 Uiso 1 1 calc R
H6C3 H 0.9459 0.2179 0.8150 0.060 Uiso 1 1 calc R
C6D C 1.096(3) 0.5877(17) 1.2599(12) 0.066(14) Uiso 1 1 d .
H6D1 H 1.0503 0.6191 1.2692 0.099 Uiso 1 1 calc R
H6D2 H 1.1238 0.5990 1.2338 0.099 Uiso 1 1 calc R
H6D3 H 1.1499 0.5825 1.2794 0.099 Uiso 1 1 calc R
C7A C 0.171(3) -0.008(2) 0.6457(16) 0.077(16) Uiso 1 1 d .
H7A1 H 0.1915 0.0297 0.6583 0.116 Uiso 1 1 calc R
H7A2 H 0.2112 -0.0150 0.6217 0.116 Uiso 1 1 calc R
H7A3 H 0.1800 -0.0407 0.6647 0.116 Uiso 1 1 calc R
C7B C 0.191(3) 0.1702(17) 0.8310(12) 0.058(13) Uiso 1 1 d .
H7B1 H 0.1901 0.1497 0.8569 0.087 Uiso 1 1 calc R
H7B2 H 0.2262 0.1458 0.8113 0.087 Uiso 1 1 calc R
H7B3 H 0.1216 0.1766 0.8220 0.087 Uiso 1 1 calc R
C7C C 0.847(3) 0.1757(16) 0.7330(12) 0.059(12) Uiso 1 1 d .
H7C1 H 0.8286 0.1657 0.7606 0.088 Uiso 1 1 calc R
H7C2 H 0.9189 0.1844 0.7317 0.088 Uiso 1 1 calc R
H7C3 H 0.8317 0.1419 0.7154 0.088 Uiso 1 1 calc R
C7D C 0.942(4) 0.421(2) 1.1333(15) 0.072(17) Uiso 1 1 d .
H7D1 H 0.9225 0.4135 1.1612 0.109 Uiso 1 1 calc R
H7D2 H 0.9875 0.3894 1.1243 0.109 Uiso 1 1 calc R
H7D3 H 0.8819 0.4210 1.1163 0.109 Uiso 1 1 calc R
C8A C -0.060(4) 0.078(2) 0.6372(15) 0.104(17) Uiso 1 1 d .
H8A1 H -0.1303 0.0737 0.6288 0.157 Uiso 1 1 calc R
H8A2 H -0.0279 0.1089 0.6211 0.157 Uiso 1 1 calc R
H8A3 H -0.0579 0.0890 0.6656 0.157 Uiso 1 1 calc R
C8B C 0.195(4) 0.331(2) 0.8557(15) 0.084(17) Uiso 1 1 d .
H8B1 H 0.1625 0.3500 0.8327 0.126 Uiso 1 1 calc R
H8B2 H 0.2456 0.3576 0.8669 0.126 Uiso 1 1 calc R
H8B3 H 0.1448 0.3216 0.8762 0.126 Uiso 1 1 calc R
C8C C 0.841(3) 0.3384(18) 0.7099(14) 0.056(15) Uiso 1 1 d .
H8C1 H 0.8618 0.3457 0.6821 0.085 Uiso 1 1 calc R
H8C2 H 0.9005 0.3371 0.7272 0.085 Uiso 1 1 calc R
H8C3 H 0.7968 0.3705 0.7188 0.085 Uiso 1 1 calc R
C8D C 1.171(3) 0.5084(18) 1.1466(14) 0.064(14) Uiso 1 1 d .
H8D1 H 1.2090 0.5260 1.1244 0.095 Uiso 1 1 calc R
H8D2 H 1.1970 0.4686 1.1525 0.095 Uiso 1 1 calc R
H8D3 H 1.1769 0.5337 1.1704 0.095 Uiso 1 1 calc R
C9A C -0.052(3) -0.0830(17) 0.6098(11) 0.044(12) Uiso 1 1 d .
H9A1 H -0.1052 -0.0944 0.6284 0.066 Uiso 1 1 calc R
H9A2 H -0.0006 -0.1143 0.6092 0.066 Uiso 1 1 calc R
H9A3 H -0.0799 -0.0778 0.5828 0.066 Uiso 1 1 calc R
C9B C 0.421(3) 0.2580(17) 0.8243(11) 0.043(11) Uiso 1 1 d .
H9B1 H 0.4341 0.2430 0.7972 0.065 Uiso 1 1 calc R
H9B2 H 0.4582 0.2338 0.8438 0.065 Uiso 1 1 calc R
H9B3 H 0.4433 0.2995 0.8262 0.065 Uiso 1 1 calc R
C9C C 0.612(3) 0.2488(17) 0.6988(11) 0.053(10) Uiso 1 1 d .
H9C1 H 0.5747 0.2790 0.7140 0.080 Uiso 1 1 calc R
H9C2 H 0.5864 0.2091 0.7056 0.080 Uiso 1 1 calc R
H9C3 H 0.6034 0.2559 0.6700 0.080 Uiso 1 1 calc R
C9D C 0.945(3) 0.5810(17) 1.1084(12) 0.054(13) Uiso 1 1 d .
H9D1 H 0.8986 0.5717 1.0865 0.081 Uiso 1 1 calc R
H9D2 H 0.9973 0.6080 1.0985 0.081 Uiso 1 1 calc R
H9D3 H 0.9087 0.6002 1.1304 0.081 Uiso 1 1 calc R
C10A C -0.144(4) 0.011(2) 0.5228(17) 0.10(2) Uiso 1 1 d .
H10A H -0.1583 -0.0223 0.5409 0.155 Uiso 1 1 calc R
H10B H -0.1886 0.0089 0.4995 0.155 Uiso 1 1 calc R
H10C H -0.1550 0.0488 0.5369 0.155 Uiso 1 1 calc R
C10B C 0.350(3) 0.1725(18) 0.7330(13) 0.062(14) Uiso 1 1 d .
H10D H 0.3028 0.1421 0.7427 0.093 Uiso 1 1 calc R
H10E H 0.3950 0.1841 0.7547 0.093 Uiso 1 1 calc R
H10F H 0.3884 0.1563 0.7106 0.093 Uiso 1 1 calc R
C10C C 0.691(4) 0.324(2) 0.5994(17) 0.10(2) Uiso 1 1 d .
H10G H 0.6761 0.3435 0.5738 0.155 Uiso 1 1 calc R
H10H H 0.7356 0.3492 0.6153 0.155 Uiso 1 1 calc R
H10I H 0.6284 0.3174 0.6142 0.155 Uiso 1 1 calc R
C10D C 1.071(4) 0.577(2) 1.0053(15) 0.083(18) Uiso 1 1 d .
H10J H 1.0968 0.5847 1.0323 0.125 Uiso 1 1 calc R
H10K H 1.0216 0.6073 0.9982 0.125 Uiso 1 1 calc R
H10L H 1.1260 0.5774 0.9860 0.125 Uiso 1 1 calc R
C11A C 0.084(5) -0.076(3) 0.503(2) 0.14(3) Uiso 1 1 d .
H11A H 0.1217 -0.0803 0.5278 0.211 Uiso 1 1 calc R
H11B H 0.1302 -0.0761 0.4800 0.211 Uiso 1 1 calc R
H11C H 0.0365 -0.1090 0.5001 0.211 Uiso 1 1 calc R
C11B C 0.118(3) 0.2462(19) 0.7004(12) 0.062(12) Uiso 1 1 d .
H11D H 0.0803 0.2450 0.7257 0.093 Uiso 1 1 calc R
H11E H 0.1054 0.2095 0.6853 0.093 Uiso 1 1 calc R
H11F H 0.0961 0.2806 0.6846 0.093 Uiso 1 1 calc R
C11C C 0.694(4) 0.1583(19) 0.5946(14) 0.075(16) Uiso 1 1 d .
H11G H 0.7203 0.1383 0.6184 0.112 Uiso 1 1 calc R
H11H H 0.7073 0.1341 0.5708 0.112 Uiso 1 1 calc R
H11I H 0.6212 0.1636 0.5976 0.112 Uiso 1 1 calc R
C11D C 1.085(3) 0.4186(18) 0.9858(13) 0.067(14) Uiso 1 1 d .
H11J H 1.0796 0.4144 0.9566 0.100 Uiso 1 1 calc R
H11K H 1.0583 0.3827 0.9987 0.100 Uiso 1 1 calc R
H11L H 1.1552 0.4239 0.9933 0.100 Uiso 1 1 calc R
C12A C 0.080(3) 0.0882(17) 0.4854(13) 0.058(13) Uiso 1 1 d .
H12A H 0.0314 0.1211 0.4851 0.088 Uiso 1 1 calc R
H12B H 0.1078 0.0830 0.4585 0.088 Uiso 1 1 calc R
H12C H 0.1335 0.0972 0.5044 0.088 Uiso 1 1 calc R
C12B C 0.344(3) 0.3365(18) 0.7065(14) 0.086(15) Uiso 1 1 d .
H12D H 0.3944 0.3329 0.6854 0.129 Uiso 1 1 calc R
H12E H 0.3769 0.3458 0.7320 0.129 Uiso 1 1 calc R
H12F H 0.2971 0.3686 0.6997 0.129 Uiso 1 1 calc R
C12C C 0.921(3) 0.241(2) 0.5701(14) 0.068(15) Uiso 1 1 d .
H12G H 0.9391 0.2011 0.5602 0.102 Uiso 1 1 calc R
H12H H 0.9625 0.2510 0.5932 0.102 Uiso 1 1 calc R
H12I H 0.9307 0.2702 0.5488 0.102 Uiso 1 1 calc R
C12D C 0.853(3) 0.4899(19) 1.0222(14) 0.084(14) Uiso 1 1 d .
H12J H 0.8474 0.5048 1.0498 0.126 Uiso 1 1 calc R
H12K H 0.8291 0.4487 1.0210 0.126 Uiso 1 1 calc R
H12L H 0.8130 0.5149 1.0043 0.126 Uiso 1 1 calc R
C13A C 0.170(3) -0.0109(18) 0.3996(13) 0.071(14) Uiso 1 1 d .
H13A H 0.2113 -0.0304 0.3793 0.107 Uiso 1 1 calc R
H13B H 0.1743 -0.0329 0.4249 0.107 Uiso 1 1 calc R
H13C H 0.1932 0.0300 0.4037 0.107 Uiso 1 1 calc R
C13B C 0.184(4) 0.1586(19) 0.5905(15) 0.077(17) Uiso 1 1 d .
H13D H 0.1114 0.1659 0.5880 0.116 Uiso 1 1 calc R
H13E H 0.1975 0.1396 0.6164 0.116 Uiso 1 1 calc R
H13F H 0.2057 0.1324 0.5687 0.116 Uiso 1 1 calc R
C13C C 0.836(3) 0.3374(16) 0.4809(13) 0.061(12) Uiso 1 1 d .
H13G H 0.8213 0.3472 0.5089 0.091 Uiso 1 1 calc R
H13H H 0.8167 0.3707 0.4636 0.091 Uiso 1 1 calc R
H13I H 0.9085 0.3302 0.4780 0.091 Uiso 1 1 calc R
C13D C 0.952(4) 0.428(2) 0.8676(14) 0.066(16) Uiso 1 1 d .
H13J H 0.9453 0.4058 0.8928 0.099 Uiso 1 1 calc R
H13K H 0.9959 0.4062 0.8493 0.099 Uiso 1 1 calc R
H13L H 0.8857 0.4328 0.8553 0.099 Uiso 1 1 calc R
C14A C -0.057(3) -0.0953(16) 0.3689(12) 0.060(11) Uiso 1 1 d .
H14A H -0.0947 -0.0945 0.3437 0.090 Uiso 1 1 calc R
H14B H -0.1028 -0.1045 0.3911 0.090 Uiso 1 1 calc R
H14C H -0.0050 -0.1260 0.3675 0.090 Uiso 1 1 calc R
C14B C 0.199(3) 0.3238(17) 0.5969(13) 0.060(13) Uiso 1 1 d .
H14D H 0.2430 0.3546 0.5858 0.090 Uiso 1 1 calc R
H14E H 0.1911 0.3302 0.6258 0.090 Uiso 1 1 calc R
H14F H 0.1334 0.3259 0.5838 0.090 Uiso 1 1 calc R
C14C C 0.837(4) 0.171(2) 0.4650(15) 0.101(18) Uiso 1 1 d .
H14G H 0.8628 0.1643 0.4921 0.151 Uiso 1 1 calc R
H14H H 0.8925 0.1725 0.4460 0.151 Uiso 1 1 calc R
H14I H 0.7914 0.1385 0.4577 0.151 Uiso 1 1 calc R
C14D C 1.165(3) 0.5052(18) 0.9008(14) 0.079(15) Uiso 1 1 d .
H14J H 1.2055 0.4814 0.8824 0.118 Uiso 1 1 calc R
H14K H 1.1658 0.4868 0.9275 0.118 Uiso 1 1 calc R
H14L H 1.1921 0.5457 0.9025 0.118 Uiso 1 1 calc R
C15A C -0.056(3) 0.0707(19) 0.3660(13) 0.077(15) Uiso 1 1 d .
H15A H -0.1273 0.0645 0.3614 0.115 Uiso 1 1 calc R
H15B H -0.0251 0.0877 0.3419 0.115 Uiso 1 1 calc R
H15C H -0.0464 0.0981 0.3886 0.115 Uiso 1 1 calc R
C15B C 0.414(3) 0.246(2) 0.5695(13) 0.079(15) Uiso 1 1 d .
H15D H 0.4207 0.2717 0.5460 0.118 Uiso 1 1 calc R
H15E H 0.4387 0.2057 0.5628 0.118 Uiso 1 1 calc R
H15F H 0.4541 0.2620 0.5917 0.118 Uiso 1 1 calc R
C15C C 0.601(4) 0.261(2) 0.4489(16) 0.090(19) Uiso 1 1 d .
H15G H 0.5714 0.2968 0.4607 0.135 Uiso 1 1 calc R
H15H H 0.5673 0.2255 0.4595 0.135 Uiso 1 1 calc R
H15I H 0.5932 0.2621 0.4197 0.135 Uiso 1 1 calc R
C15D C 0.943(4) 0.593(2) 0.8772(16) 0.101(19) Uiso 1 1 d .
H15J H 0.9404 0.6072 0.8495 0.152 Uiso 1 1 calc R
H15K H 0.9811 0.6209 0.8937 0.152 Uiso 1 1 calc R
H15L H 0.8743 0.5898 0.8877 0.152 Uiso 1 1 calc R
C16A C 0.095(3) 0.0889(17) 0.2576(12) 0.060(13) Uiso 1 1 d .
H16A H 0.0481 0.1221 0.2550 0.090 Uiso 1 1 calc R
H16B H 0.1448 0.0909 0.2359 0.090 Uiso 1 1 calc R
H16C H 0.1296 0.0914 0.2835 0.090 Uiso 1 1 calc R
C16B C 0.322(3) 0.1726(17) 0.4639(13) 0.070(13) Uiso 1 1 d .
H16D H 0.3783 0.1717 0.4449 0.104 Uiso 1 1 calc R
H16E H 0.2735 0.1419 0.4565 0.104 Uiso 1 1 calc R
H16F H 0.3472 0.1650 0.4910 0.104 Uiso 1 1 calc R
C16C C 0.699(3) 0.1673(18) 0.3580(14) 0.086(15) Uiso 1 1 d .
H16G H 0.7419 0.1489 0.3782 0.128 Uiso 1 1 calc R
H16H H 0.6905 0.1400 0.3352 0.128 Uiso 1 1 calc R
H16I H 0.6329 0.1757 0.3698 0.128 Uiso 1 1 calc R
C16D C 0.866(3) 0.5030(17) 0.7718(13) 0.080(13) Uiso 1 1 d .
H16J H 0.8617 0.5278 0.7960 0.119 Uiso 1 1 calc R
H16K H 0.8391 0.4633 0.7776 0.119 Uiso 1 1 calc R
H16L H 0.8267 0.5215 0.7503 0.119 Uiso 1 1 calc R
C17A C -0.132(4) -0.002(2) 0.2695(16) 0.11(2) Uiso 1 1 d .
H17A H -0.1597 0.0377 0.2728 0.164 Uiso 1 1 calc R
H17B H -0.1373 -0.0242 0.2949 0.164 Uiso 1 1 calc R
H17C H -0.1688 -0.0236 0.2486 0.164 Uiso 1 1 calc R
C17B C 0.094(3) 0.275(2) 0.4470(14) 0.104(17) Uiso 1 1 d .
H17D H 0.0507 0.2566 0.4672 0.156 Uiso 1 1 calc R
H17E H 0.0786 0.2581 0.4206 0.156 Uiso 1 1 calc R
H17F H 0.0823 0.3181 0.4465 0.156 Uiso 1 1 calc R
C17C C 0.924(4) 0.240(2) 0.3320(16) 0.12(2) Uiso 1 1 d .
H17G H 0.9467 0.2012 0.3415 0.181 Uiso 1 1 calc R
H17H H 0.9558 0.2717 0.3480 0.181 Uiso 1 1 calc R
H17I H 0.9423 0.2453 0.3038 0.181 Uiso 1 1 calc R
C17D C 1.099(4) 0.413(2) 0.7611(14) 0.089(18) Uiso 1 1 d .
H17J H 1.0731 0.3901 0.7838 0.134 Uiso 1 1 calc R
H17K H 1.1697 0.4230 0.7660 0.134 Uiso 1 1 calc R
H17L H 1.0939 0.3893 0.7365 0.134 Uiso 1 1 calc R
C18A C 0.097(3) -0.0737(16) 0.2344(12) 0.047(12) Uiso 1 1 d .
H18A H 0.0699 -0.1094 0.2476 0.071 Uiso 1 1 calc R
H18B H 0.1674 -0.0689 0.2416 0.071 Uiso 1 1 calc R
H18C H 0.0907 -0.0781 0.2053 0.071 Uiso 1 1 calc R
C18B C 0.334(3) 0.3329(18) 0.4799(14) 0.080(15) Uiso 1 1 d .
H18D H 0.3408 0.3331 0.5092 0.119 Uiso 1 1 calc R
H18E H 0.2991 0.3689 0.4712 0.119 Uiso 1 1 calc R
H18F H 0.4011 0.3318 0.4677 0.119 Uiso 1 1 calc R
C18C C 0.697(3) 0.3291(19) 0.3339(14) 0.062(15) Uiso 1 1 d .
H18G H 0.6241 0.3247 0.3342 0.094 Uiso 1 1 calc R
H18H H 0.7177 0.3482 0.3088 0.094 Uiso 1 1 calc R
H18I H 0.7180 0.3538 0.3566 0.094 Uiso 1 1 calc R
C18D C 1.096(3) 0.5745(16) 0.7351(12) 0.048(12) Uiso 1 1 d .
H18J H 1.0655 0.6104 0.7463 0.072 Uiso 1 1 calc R
H18K H 1.0961 0.5769 0.7058 0.072 Uiso 1 1 calc R
H18L H 1.1656 0.5714 0.7447 0.072 Uiso 1 1 calc R
C19A C -0.056(4) -0.081(2) 0.1354(16) 0.06(2) Uiso 1 1 d .
H19A H -0.0935 -0.0906 0.1111 0.092 Uiso 1 1 calc R
H19B H -0.1010 -0.0803 0.1585 0.092 Uiso 1 1 calc R
H19C H -0.0040 -0.1115 0.1398 0.092 Uiso 1 1 calc R
C19B C 0.199(3) 0.1691(15) 0.3560(12) 0.051(11) Uiso 1 1 d .
H19D H 0.2316 0.1354 0.3426 0.076 Uiso 1 1 calc R
H19E H 0.1276 0.1692 0.3495 0.076 Uiso 1 1 calc R
H19F H 0.2077 0.1652 0.3851 0.076 Uiso 1 1 calc R
C19C C 0.612(4) 0.254(2) 0.2007(16) 0.10(2) Uiso 1 1 d .
H19G H 0.5793 0.2156 0.2064 0.152 Uiso 1 1 calc R
H19H H 0.6038 0.2636 0.1723 0.152 Uiso 1 1 calc R
H19I H 0.5828 0.2851 0.2173 0.152 Uiso 1 1 calc R
C19D C 1.171(3) 0.4916(16) 0.6446(13) 0.056(12) Uiso 1 1 d .
H19J H 1.1845 0.5152 0.6688 0.084 Uiso 1 1 calc R
H19K H 1.2118 0.5070 0.6224 0.084 Uiso 1 1 calc R
H19L H 1.1891 0.4499 0.6496 0.084 Uiso 1 1 calc R
C20A C 0.169(4) 0.011(2) 0.1422(18) 0.10(2) Uiso 1 1 d .
H20A H 0.2061 -0.0193 0.1276 0.146 Uiso 1 1 calc R
H20B H 0.1791 0.0060 0.1711 0.146 Uiso 1 1 calc R
H20C H 0.1920 0.0508 0.1341 0.146 Uiso 1 1 calc R
C20B C 0.424(3) 0.2399(19) 0.3217(13) 0.061(13) Uiso 1 1 d .
H20D H 0.4643 0.2448 0.3461 0.091 Uiso 1 1 calc R
H20E H 0.4419 0.2710 0.3024 0.091 Uiso 1 1 calc R
H20F H 0.4373 0.2006 0.3100 0.091 Uiso 1 1 calc R
C20C C 0.854(3) 0.3228(13) 0.2314(10) 0.041(9) Uiso 1 1 d .
H20G H 0.8291 0.3588 0.2180 0.062 Uiso 1 1 calc R
H20H H 0.9237 0.3158 0.2236 0.062 Uiso 1 1 calc R
H20I H 0.8498 0.3281 0.2605 0.062 Uiso 1 1 calc R
C20D C 0.946(3) 0.4225(18) 0.6076(12) 0.069(14) Uiso 1 1 d .
H20J H 0.9332 0.3949 0.6298 0.104 Uiso 1 1 calc R
H20K H 0.9905 0.4034 0.5880 0.104 Uiso 1 1 calc R
H20L H 0.8827 0.4330 0.5946 0.104 Uiso 1 1 calc R
C21A C -0.053(3) 0.0822(18) 0.1078(13) 0.069(14) Uiso 1 1 d .
H21A H -0.1207 0.0737 0.0978 0.104 Uiso 1 1 calc R
H21B H -0.0124 0.0986 0.0860 0.104 Uiso 1 1 calc R
H21C H -0.0570 0.1112 0.1297 0.104 Uiso 1 1 calc R
C21B C 0.188(3) 0.3335(16) 0.3300(12) 0.056(12) Uiso 1 1 d .
H21D H 0.1155 0.3278 0.3304 0.084 Uiso 1 1 calc R
H21E H 0.2080 0.3515 0.3045 0.084 Uiso 1 1 calc R
H21F H 0.2077 0.3599 0.3521 0.084 Uiso 1 1 calc R
C21C C 0.841(3) 0.1624(17) 0.2086(13) 0.057(14) Uiso 1 1 d .
H21G H 0.8218 0.1365 0.2310 0.085 Uiso 1 1 calc R
H21H H 0.9133 0.1695 0.2094 0.085 Uiso 1 1 calc R
H21I H 0.8233 0.1432 0.1832 0.085 Uiso 1 1 calc R
C21D C 0.947(3) 0.5822(14) 0.6364(11) 0.051(10) Uiso 1 1 d .
H21J H 0.8992 0.5894 0.6145 0.076 Uiso 1 1 calc R
H21K H 0.9988 0.6129 0.6360 0.076 Uiso 1 1 calc R
H21L H 0.9111 0.5836 0.6621 0.076 Uiso 1 1 calc R
C22A C -0.153(4) -0.016(2) 0.0256(16) 0.086(19) Uiso 1 1 d .
H22A H -0.1529 -0.0319 0.0530 0.129 Uiso 1 1 calc R
H22B H -0.1889 -0.0437 0.0079 0.129 Uiso 1 1 calc R
H22C H -0.1864 0.0228 0.0252 0.129 Uiso 1 1 calc R
C22B C 0.346(3) 0.1646(15) 0.2093(12) 0.050(11) Uiso 1 1 d .
H22D H 0.3465 0.1459 0.2359 0.075 Uiso 1 1 calc R
H22E H 0.4145 0.1727 0.2008 0.075 Uiso 1 1 calc R
H22F H 0.3137 0.1376 0.1901 0.075 Uiso 1 1 calc R
C22C C 0.918(3) 0.258(2) 0.0705(13) 0.072(15) Uiso 1 1 d .
H22G H 0.9487 0.2209 0.0792 0.107 Uiso 1 1 calc R
H22H H 0.9528 0.2919 0.0831 0.107 Uiso 1 1 calc R
H22I H 0.9227 0.2619 0.0413 0.107 Uiso 1 1 calc R
C22D C 0.847(5) 0.510(3) 0.523(2) 0.15(3) Uiso 1 1 d .
H22J H 0.8250 0.4699 0.5308 0.221 Uiso 1 1 calc R
H22K H 0.8056 0.5244 0.5008 0.221 Uiso 1 1 calc R
H22L H 0.8407 0.5370 0.5459 0.221 Uiso 1 1 calc R
C23A C 0.084(4) -0.087(2) -0.0116(15) 0.085(17) Uiso 1 1 d .
H23A H 0.1553 -0.0815 -0.0067 0.128 Uiso 1 1 calc R
H23B H 0.0726 -0.0960 -0.0400 0.128 Uiso 1 1 calc R
H23C H 0.0589 -0.1202 0.0048 0.128 Uiso 1 1 calc R
C23B C 0.120(4) 0.248(3) 0.2003(17) 0.12(2) Uiso 1 1 d .
H23D H 0.1051 0.2792 0.1809 0.182 Uiso 1 1 calc R
H23E H 0.0822 0.2549 0.2251 0.182 Uiso 1 1 calc R
H23F H 0.0998 0.2090 0.1891 0.182 Uiso 1 1 calc R
C23C C 0.694(3) 0.3430(17) 0.0951(13) 0.061(13) Uiso 1 1 d .
H23G H 0.6215 0.3379 0.0989 0.092 Uiso 1 1 calc R
H23H H 0.7058 0.3671 0.0710 0.092 Uiso 1 1 calc R
H23I H 0.7222 0.3633 0.1185 0.092 Uiso 1 1 calc R
C23D C 1.078(4) 0.427(2) 0.5031(17) 0.12(2) Uiso 1 1 d .
H23J H 1.1449 0.4326 0.5142 0.175 Uiso 1 1 calc R
H23K H 1.0827 0.4129 0.4754 0.175 Uiso 1 1 calc R
H23L H 1.0409 0.3980 0.5192 0.175 Uiso 1 1 calc R
C24A C 0.087(4) 0.0772(19) 0.0042(15) 0.089(15) Uiso 1 1 d .
H24A H 0.0452 0.1091 0.0152 0.134 Uiso 1 1 calc R
H24B H 0.1063 0.0872 -0.0234 0.134 Uiso 1 1 calc R
H24C H 0.1474 0.0728 0.0207 0.134 Uiso 1 1 calc R
C24B C 0.347(3) 0.3248(16) 0.2303(12) 0.054(12) Uiso 1 1 d .
H24D H 0.4171 0.3205 0.2217 0.081 Uiso 1 1 calc R
H24E H 0.3447 0.3287 0.2595 0.081 Uiso 1 1 calc R
H24F H 0.3183 0.3604 0.2178 0.081 Uiso 1 1 calc R
C24C C 0.689(3) 0.1788(16) 0.1042(13) 0.052(12) Uiso 1 1 d .
H24G H 0.6353 0.1872 0.1234 0.078 Uiso 1 1 calc R
H24H H 0.7376 0.1516 0.1165 0.078 Uiso 1 1 calc R
H24I H 0.6606 0.1602 0.0802 0.078 Uiso 1 1 calc R
C24D C 1.089(4) 0.582(2) 0.4887(15) 0.103(18) Uiso 1 1 d .
H24J H 1.1476 0.5849 0.5064 0.155 Uiso 1 1 calc R
H24K H 1.0484 0.6183 0.4917 0.155 Uiso 1 1 calc R
H24L H 1.1120 0.5789 0.4608 0.155 Uiso 1 1 calc R

loop_
_atom_site_aniso_label
_atom_site_aniso_U_11
_atom_site_aniso_U_22
_atom_site_aniso_U_33
_atom_site_aniso_U_23
_atom_site_aniso_U_13
_atom_site_aniso_U_12
Sn1A 0.047(3) 0.048(2) 0.0287(19) -0.0038(17) 0.0012(18) 0.0104(19)
Sn1B 0.055(2) 0.038(2) 0.033(2) 0.0082(16) -0.0009(17) 0.0074(18)
Sn1C 0.044(2) 0.067(2) 0.032(2) 0.0048(18) -0.0011(18) 0.0076(19)
Sn1D 0.058(3) 0.041(2) 0.027(2) 0.0000(17) -0.0003(18) -0.0111(19)
Sn2A 0.044(2) 0.045(2) 0.032(2) -0.0042(16) 0.0000(17) 0.0006(17)
Sn2B 0.043(2) 0.055(2) 0.038(2) -0.0032(18) -0.0065(18) 0.0074(19)
Sn2C 0.053(2) 0.052(2) 0.031(2) -0.0065(18) 0.0042(18) 0.013(2)
Sn2D 0.042(2) 0.045(2) 0.027(2) -0.0039(15) 0.0012(17) -0.0027(16)
Sn3A 0.046(2) 0.067(3) 0.026(2) -0.0068(18) -0.0047(19) -0.022(2)
Sn3B 0.054(2) 0.054(2) 0.031(2) -0.0005(18) 0.0014(19) 0.006(2)
Sn3C 0.046(2) 0.040(2) 0.031(2) -0.0020(17) 0.0013(18) -0.0023(17)
Sn3D 0.053(2) 0.055(2) 0.027(2) -0.0029(16) 0.0009(18) 0.0071(18)
Sn4A 0.044(2) 0.080(3) 0.030(2) -0.009(2) -0.0012(18) -0.023(2)
Sn4B 0.044(2) 0.0452(19) 0.032(2) 0.0005(16) -0.0029(17) -0.0002(17)
Sn4C 0.057(3) 0.047(2) 0.026(2) -0.0021(17) 0.0035(18) -0.0120(19)
Sn4D 0.047(2) 0.052(2) 0.033(2) -0.0050(18) 0.0052(18) 0.0079(19)
Sn5A 0.050(2) 0.048(2) 0.0285(19) -0.0040(17) -0.0019(17) -0.0077(19)
Sn5B 0.047(2) 0.048(2) 0.030(2) -0.0018(17) -0.0018(18) -0.0098(19)
Sn5C 0.046(2) 0.066(2) 0.030(2) 0.0000(18) 0.0019(19) -0.008(2)
Sn5D 0.060(3) 0.045(2) 0.023(2) -0.0093(17) -0.0004(18) 0.0134(19)
Sn6A 0.041(2) 0.047(2) 0.031(2) -0.0026(16) 0.0006(17) -0.0026(17)
Sn6B 0.048(2) 0.058(2) 0.034(2) 0.0014(18) -0.0055(17) -0.0146(18)
Sn6C 0.059(2) 0.054(2) 0.027(2) 0.0037(18) 0.0045(19) -0.011(2)
Sn6D 0.045(2) 0.041(2) 0.026(2) -0.0026(15) 0.0017(17) 0.0022(17)
Sn7A 0.048(2) 0.067(3) 0.029(2) -0.0051(18) -0.0021(18) 0.0143(19)
Sn7B 0.048(2) 0.051(2) 0.034(2) -0.0016(17) 0.0032(19) -0.0111(19)
Sn7C 0.045(2) 0.042(2) 0.028(2) 0.0024(17) 0.0042(18) -0.0024(17)
Sn7D 0.063(3) 0.043(2) 0.028(2) -0.0037(16) -0.0032(19) -0.0067(19)
Sn8A 0.043(2) 0.082(3) 0.026(2) -0.007(2) 0.0039(18) 0.017(2)
Sn8B 0.043(2) 0.0419(18) 0.033(2) -0.0013(16) -0.0008(17) 0.0031(16)
Sn8C 0.060(2) 0.0464(19) 0.028(2) -0.0023(16) 0.0046(18) 0.0106(18)
Sn8D 0.044(3) 0.054(2) 0.033(2) -0.0054(18) 0.0013(18) -0.0007(19)

loop_
_atom_type_symbol
_atom_type_description
_atom_type_scat_dispersion_real
_atom_type_scat_dispersion_imag
_atom_type_scat_source
C C 0.0033 0.0016 'International Tables Vol C Tables 4.2.6.8 and 6.1.1.4'
H H 0.0000 0.0000 'International Tables Vol C Tables 4.2.6.8 and 6.1.1.4'
O O 0.0106 0.0060 'International Tables Vol C Tables 4.2.6.8 and 6.1.1.4'
Sn Sn -0.6537 1.4246 'International Tables Vol C Tables 4.2.6.8 and 6.1.1.4'

loop_
_geom_angle_atom_site_label_1
_geom_angle_atom_site_label_2
_geom_angle_atom_site_label_3
_geom_angle
_geom_angle_site_symmetry_1
_geom_angle_site_symmetry_3
C1A Sn1A C3A 126(2) . .
C1A Sn1A C2A 117.1(19) . .
C3A Sn1A C2A 116.3(19) . .
C1A Sn1A O8A 79.4(17) . 1_556
C3A Sn1A O8A 95.7(17) . 1_556
C2A Sn1A O8A 93.6(15) . 1_556
C1A Sn1A O1A 93.1(17) . .
C3A Sn1A O1A 91.9(17) . .
C2A Sn1A O1A 86.3(15) . .
O8A Sn1A O1A 171.5(11) 1_556 .
C1B Sn1B C2B 129.2(19) . .
C1B Sn1B C3B 117.2(17) . .
C2B Sn1B C3B 113.5(17) . .
C1B Sn1B O8B 90.4(15) . 1_556
C2B Sn1B O8B 98.1(15) . 1_556
C3B Sn1B O8B 83.8(13) . 1_556
C1B Sn1B O1B 82.0(16) . .
C2B Sn1B O1B 91.6(16) . .
C3B Sn1B O1B 94.0(13) . .
O8B Sn1B O1B 170.1(11) 1_556 .
C1C Sn1C C3C 118.2(19) . .
C1C Sn1C C2C 124(2) . .
C3C Sn1C C2C 118(2) . .
C1C Sn1C O1C 95.9(16) . .
C3C Sn1C O1C 87.5(16) . .
C2C Sn1C O1C 84.9(18) . .
C1C Sn1C O8C 90.2(17) . 1_556
C3C Sn1C O8C 87.0(16) . 1_556
C2C Sn1C O8C 94.2(18) . 1_556
O1C Sn1C O8C 173.2(13) . 1_556
C3D Sn1D C1D 124.3(18) . .
C3D Sn1D C2D 115.2(15) . .
C1D Sn1D C2D 120.5(18) . .
C3D Sn1D O8D 84.8(14) . 1_556
C1D Sn1D O8D 95.9(17) . 1_556
C2D Sn1D O8D 91.5(15) . 1_556
C3D Sn1D O1D 90.7(13) . .
C1D Sn1D O1D 88.9(16) . .
C2D Sn1D O1D 87.9(14) . .
O8D Sn1D O1D 174.7(11) 1_556 .
C4A Sn2A C5A 122.9(17) . .
C4A Sn2A O2A 89.1(14) . .
C5A Sn2A O2A 92.5(14) . .
C4A Sn2A C6A 121.0(16) . .
C5A Sn2A C6A 116.1(16) . .
O2A Sn2A C6A 89.1(12) . .
C4A Sn2A O1A 95.3(15) . .
C5A Sn2A O1A 86.7(15) . .
O2A Sn2A O1A 175.2(12) . .
C6A Sn2A O1A 87.0(13) . .
C5B Sn2B C4B 121(2) . .
C5B Sn2B O1B 84.7(18) . .
C4B Sn2B O1B 88.0(17) . .
C5B Sn2B C6B 122(2) . .
C4B Sn2B C6B 117(2) . .
O1B Sn2B C6B 99.2(18) . .
C5B Sn2B O2B 99.0(17) . .
C4B Sn2B O2B 84.5(16) . .
O1B Sn2B O2B 172.5(12) . .
C6B Sn2B O2B 84.5(17) . .
C4C Sn2C C5C 125.7(18) . .
C4C Sn2C O2C 93.4(15) . .
C5C Sn2C O2C 93.6(15) . .
C4C Sn2C C6C 117.6(15) . .
C5C Sn2C C6C 116.6(15) . .
O2C Sn2C C6C 86.3(12) . .
C4C Sn2C O1C 87.3(15) . .
C5C Sn2C O1C 90.7(16) . .
O2C Sn2C O1C 174.1(12) . .
C6C Sn2C O1C 88.2(13) . .
C4D Sn2D C6D 118.8(17) . .
C4D Sn2D C5D 122.6(16) . .
C6D Sn2D C5D 118.0(15) . .
C4D Sn2D O2D 96.9(15) . .
C6D Sn2D O2D 88.3(13) . .
C5D Sn2D O2D 92.1(12) . .
C4D Sn2D O1D 92.2(15) . .
C6D Sn2D O1D 85.1(13) . .
C5D Sn2D O1D 85.1(12) . .
O2D Sn2D O1D 170.6(11) . .
C8A Sn3A C9A 126.1(18) . .
C8A Sn3A C7A 118.6(18) . .
C9A Sn3A C7A 115.1(16) . .
C8A Sn3A O2A 85.7(15) . .
C9A Sn3A O2A 89.9(12) . .
C7A Sn3A O2A 90.2(15) . .
C8A Sn3A O3A 95.2(16) . .
C9A Sn3A O3A 93.2(13) . .
C7A Sn3A O3A 85.3(16) . .
O2A Sn3A O3A 175.3(11) . .
C8B Sn3B C7B 125.0(18) . .
C8B Sn3B C9B 116.2(17) . .
C7B Sn3B C9B 118.7(15) . .
C8B Sn3B O3B 88.8(15) . .
C7B Sn3B O3B 91.2(14) . .
C9B Sn3B O3B 91.3(12) . .
C8B Sn3B O2B 94.4(17) . .
C7B Sn3B O2B 91.7(15) . .
C9B Sn3B O2B 82.0(14) . .
O3B Sn3B O2B 173.3(12) . .
C9C Sn3C C8C 120.4(16) . .
C9C Sn3C O2C 93.5(13) . .
C8C Sn3C O2C 86.6(14) . .
C9C Sn3C C7C 121.8(15) . .
C8C Sn3C C7C 117.8(16) . .
O2C Sn3C C7C 89.5(13) . .
C9C Sn3C O3C 96.4(13) . .
C8C Sn3C O3C 85.7(15) . .
O2C Sn3C O3C 169.6(12) . .
C7C Sn3C O3C 88.0(13) . .
C7D Sn3D C9D 125.2(18) . .
C7D Sn3D C8D 119.0(18) . .
C9D Sn3D C8D 115.7(16) . .
C7D Sn3D O2D 95.6(16) . .
C9D Sn3D O2D 89.6(13) . .
C8D Sn3D O2D 85.4(14) . .
C7D Sn3D O3D 90.5(16) . .
C9D Sn3D O3D 91.0(13) . .
C8D Sn3D O3D 87.2(14) . .
O2D Sn3D O3D 172.1(11) . .
C12A Sn4A C10A 118.8(18) . .
C12A Sn4A C11A 119(2) . .
C10A Sn4A C11A 122(2) . .
C12A Sn4A O4A 93.3(13) . .
C10A Sn4A O4A 97.5(17) . .
C11A Sn4A O4A 80.3(19) . .
C12A Sn4A O3A 87.2(14) . .
C10A Sn4A O3A 95.3(18) . .
C11A Sn4A O3A 86.4(19) . .
O4A Sn4A O3A 165.1(11) . .
C11B Sn4B C12B 122.7(17) . .
C11B Sn4B O3B 89.3(13) . .
C12B Sn4B O3B 89.3(14) . .
C11B Sn4B C10B 120.0(17) . .
C12B Sn4B C10B 117.4(17) . .
O3B Sn4B C10B 90.8(13) . .
C11B Sn4B O4B 94.8(14) . .
C12B Sn4B O4B 89.0(15) . .
O3B Sn4B O4B 175.9(12) . .
C10B Sn4B O4B 86.8(14) . .
C10C Sn4C C11C 125(2) . .
C10C Sn4C O4C 92.6(17) . .
C11C Sn4C O4C 87.3(16) . .
C10C Sn4C C12C 118.1(19) . .
C11C Sn4C C12C 116.7(18) . .
O4C Sn4C C12C 91.6(14) . .
C10C Sn4C O3C 91.1(18) . .
C11C Sn4C O3C 91.9(16) . .
O4C Sn4C O3C 176.0(11) . .
C12C Sn4C O3C 85.3(14) . .
C10D Sn4D C12D 116.3(19) . .
C10D Sn4D C11D 119.4(19) . .
C12D Sn4D C11D 124.3(17) . .
C10D Sn4D O4D 87.1(16) . .
C12D Sn4D O4D 91.3(15) . .
C11D Sn4D O4D 91.1(14) . .
C10D Sn4D O3D 86.8(16) . .
C12D Sn4D O3D 94.4(15) . .
C11D Sn4D O3D 88.9(14) . .
O4D Sn4D O3D 173.0(10) . .
C15A Sn5A O4A 102.5(14) . .
C15A Sn5A C14A 124.4(16) . .
O4A Sn5A C14A 86.2(13) . .
C15A Sn5A C13A 119.5(17) . .
O4A Sn5A C13A 85.6(13) . .
C14A Sn5A C13A 115.9(15) . .
C15A Sn5A O5A 90.8(15) . .
O4A Sn5A O5A 166.5(10) . .
C14A Sn5A O5A 84.2(14) . .
C13A Sn5A O5A 90.1(14) . .
C13B Sn5B C14B 125.3(17) . .
C13B Sn5B C15B 122.1(18) . .
C14B Sn5B C15B 112.6(17) . .
C13B Sn5B O4B 89.7(16) . .
C14B Sn5B O4B 95.1(15) . .
C15B Sn5B O4B 87.9(15) . .
C13B Sn5B O5B 89.6(17) . .
C14B Sn5B O5B 84.2(17) . .
C15B Sn5B O5B 93.7(16) . .
O4B Sn5B O5B 178.4(14) . .
C15C Sn5C C13C 121.3(18) . .
C15C Sn5C C14C 122(2) . .
C13C Sn5C C14C 117.0(17) . .
C15C Sn5C O4C 89.7(17) . .
C13C Sn5C O4C 90.7(14) . .
C14C Sn5C O4C 86.5(15) . .
C15C Sn5C O5C 98.1(17) . .
C13C Sn5C O5C 88.4(14) . .
C14C Sn5C O5C 86.3(16) . .
O4C Sn5C O5C 171.4(11) . .
C13D Sn5D C15D 129(2) . .
C13D Sn5D C14D 113.3(18) . .
C15D Sn5D C14D 117.0(18) . .
C13D Sn5D O5D 88.4(16) . .
C15D Sn5D O5D 95.5(16) . .
C14D Sn5D O5D 90.5(15) . .
C13D Sn5D O4D 95.0(16) . .
C15D Sn5D O4D 81.3(16) . .
C14D Sn5D O4D 89.4(15) . .
O5D Sn5D O4D 176.3(10) . .
C17A Sn6A C18A 121.2(18) . .
C17A Sn6A C16A 121.5(18) . .
C18A Sn6A C16A 117.2(15) . .
C17A Sn6A O6A 93.6(19) . .
C18A Sn6A O6A 91.2(14) . .
C16A Sn6A O6A 87.0(14) . .
C17A Sn6A O5A 91.6(18) . .
C18A Sn6A O5A 86.6(14) . .
C16A Sn6A O5A 89.9(14) . .
O6A Sn6A O5A 174.8(14) . .
C16B Sn6B C18B 119.3(17) . .
C16B Sn6B C17B 126.0(17) . .
C18B Sn6B C17B 114.5(17) . .
C16B Sn6B O5B 92.7(16) . .
C18B Sn6B O5B 84.3(17) . .
C17B Sn6B O5B 88.2(16) . .
C16B Sn6B O6B 91.4(13) . .
C18B Sn6B O6B 88.4(14) . .
C17B Sn6B O6B 94.2(14) . .
O5B Sn6B O6B 172.7(12) . .
C18C Sn6C C16C 127.9(18) . .
C18C Sn6C O6C 89.5(15) . .
C16C Sn6C O6C 92.6(14) . .
C18C Sn6C C17C 118(2) . .
C16C Sn6C C17C 112.7(19) . .
O6C Sn6C C17C 98.1(15) . .
C18C Sn6C O5C 90.2(16) . .
C16C Sn6C O5C 91.6(15) . .
O6C Sn6C O5C 174.8(11) . .
C17C Sn6C O5C 77.5(16) . .
C16D Sn6D O6D 96.7(15) . .
C16D Sn6D C17D 122.7(17) . .
O6D Sn6D C17D 90.2(14) . .
C16D Sn6D C18D 120.9(16) . .
O6D Sn6D C18D 90.0(13) . .
C17D Sn6D C18D 115.9(17) . .
C16D Sn6D O5D 90.8(15) . .
O6D Sn6D O5D 171.5(12) . .
C17D Sn6D O5D 82.5(14) . .
C18D Sn6D O5D 89.5(13) . .
C19A Sn7A C21A 127.6(19) . .
C19A Sn7A C20A 119(2) . .
C21A Sn7A C20A 113.7(18) . .
C19A Sn7A O6A 92.0(17) . .
C21A Sn7A O6A 91.4(15) . .
C20A Sn7A O6A 88.6(18) . .
C19A Sn7A O7A 86.3(16) . .
C21A Sn7A O7A 92.0(13) . .
C20A Sn7A O7A 89.5(17) . .
O6A Sn7A O7A 176.5(12) . .
C19B Sn7B C20B 114.2(15) . .
C19B Sn7B O6B 93.8(13) . .
C20B Sn7B O6B 87.2(13) . .
C19B Sn7B C21B 126.9(15) . .
C20B Sn7B C21B 119.0(15) . .
O6B Sn7B C21B 89.5(13) . .
C19B Sn7B O7B 90.8(13) . .
C20B Sn7B O7B 88.3(13) . .
O6B Sn7B O7B 174.5(9) . .
C21B Sn7B O7B 90.1(12) . .
C19C Sn7C C20C 122.7(18) . .
C19C Sn7C C21C 121.6(19) . .
C20C Sn7C C21C 115.7(15) . .
C19C Sn7C O7C 94.9(16) . .
C20C Sn7C O7C 85.1(11) . .
C21C Sn7C O7C 88.6(13) . .
C19C Sn7C O6C 88.5(16) . .
C20C Sn7C O6C 91.0(11) . .
C21C Sn7C O6C 91.8(13) . .
O7C Sn7C O6C 175.8(10) . .
C20D Sn7D C21D 127.2(16) . .
C20D Sn7D C19D 117.0(16) . .
C21D Sn7D C19D 115.8(14) . .
C20D Sn7D O6D 92.9(14) . .
C21D Sn7D O6D 91.9(12) . .
C19D Sn7D O6D 86.6(14) . .
C20D Sn7D O7D 89.4(15) . .
C21D Sn7D O7D 91.5(14) . .
C19D Sn7D O7D 86.9(15) . .
O6D Sn7D O7D 173.4(12) . .
C24A Sn8A C22A 124.9(18) . .
C24A Sn8A C23A 117.7(18) . .
C22A Sn8A C23A 117.1(18) . .
C24A Sn8A O8A 101.8(15) . .
C22A Sn8A O8A 90.7(16) . .
C23A Sn8A O8A 82.4(15) . .
C24A Sn8A O7A 91.7(15) . .
C22A Sn8A O7A 87.1(16) . .
C23A Sn8A O7A 85.4(15) . .
O8A Sn8A O7A 164.9(10) . .
C23B Sn8B O7B 88.7(18) . .
C23B Sn8B C22B 120(2) . .
O7B Sn8B C22B 87.6(12) . .
C23B Sn8B C24B 124(2) . .
O7B Sn8B C24B 91.7(13) . .
C22B Sn8B C24B 115.9(15) . .
C23B Sn8B O8B 99.2(18) . .
O7B Sn8B O8B 169.3(9) . .
C22B Sn8B O8B 82.2(13) . .
C24B Sn8B O8B 89.9(13) . .
C23C Sn8C C24C 122.7(16) . .
C23C Sn8C O8C 88.9(15) . .
C24C Sn8C O8C 95.5(15) . .
C23C Sn8C C22C 117.0(17) . .
C24C Sn8C C22C 119.9(16) . .
O8C Sn8C C22C 91.6(14) . .
C23C Sn8C O7C 87.2(14) . .
C24C Sn8C O7C 88.0(13) . .
O8C Sn8C O7C 175.7(11) . .
C22C Sn8C O7C 88.7(14) . .
C23D Sn8D C24D 116(2) . .
C23D Sn8D C22D 120(2) . .
C24D Sn8D C22D 124(2) . .
C23D Sn8D O8D 98.3(18) . .
C24D Sn8D O8D 85.9(17) . .
C22D Sn8D O8D 89(2) . .
C23D Sn8D O7D 87.9(19) . .
C24D Sn8D O7D 84.6(17) . .
C22D Sn8D O7D 94(2) . .
O8D Sn8D O7D 170.2(13) . .
Sn1A O1A Sn2A 135.5(16) . .
Sn2B O1B Sn1B 140.5(18) . .
Sn1C O1C Sn2C 138.8(17) . .
Sn1D O1D Sn2D 135.5(13) . .
Sn2A O2A Sn3A 141.4(12) . .
Sn3B O2B Sn2B 132.1(16) . .
Sn2C O2C Sn3C 145.5(15) . .
Sn3D O2D Sn2D 141.6(13) . .
Sn4A O3A Sn3A 131.4(15) . .
Sn4B O3B Sn3B 141.6(13) . .
Sn4C O3C Sn3C 137.5(15) . .
Sn3D O3D Sn4D 135.0(13) . .
Sn5A O4A Sn4A 146.0(13) . .
Sn5B O4B Sn4B 138.7(16) . .
Sn4C O4C Sn5C 146.7(15) . .
Sn4D O4D Sn5D 143.0(14) . .
Sn6A O5A Sn5A 140.2(17) . .
Sn6B O5B Sn5B 144(2) . .
Sn6C O5C Sn5C 135.2(16) . .
Sn5D O5D Sn6D 141.4(16) . .
Sn7A O6A Sn6A 142.7(17) . .
Sn7B O6B Sn6B 136.1(12) . .
Sn6C O6C Sn7C 144.6(13) . .
Sn6D O6D Sn7D 145.0(14) . .
Sn7A O7A Sn8A 137.9(13) . .
Sn8B O7B Sn7B 143.8(12) . .
Sn7C O7C Sn8C 141.0(13) . .
Sn8D O7D Sn7D 135.5(18) . .
Sn1A O8A Sn8A 138.3(14) 1_554 .
Sn1B O8B Sn8B 136.2(13) 1_554 .
Sn8C O8C Sn1C 146.5(18) . 1_554
Sn1D O8D Sn8D 140.6(18) 1_554 .

loop_
_geom_bond_atom_site_label_1
_geom_bond_atom_site_label_2
_geom_bond_distance
_geom_bond_site_symmetry_2
Sn1A C1A 1.98(5) .
Sn1A C3A 2.06(5) .
Sn1A C2A 2.20(4) .
Sn1A O8A 2.25(3) 1_556
Sn1A O1A 2.22(3) .
Sn1B C1B 2.01(4) .
Sn1B C2B 2.09(4) .
Sn1B C3B 2.20(4) .
Sn1B O8B 2.17(3) 1_556
Sn1B O1B 2.31(4) .
Sn1C C1C 2.10(5) .
Sn1C C3C 2.12(4) .
Sn1C C2C 2.10(5) .
Sn1C O1C 2.15(4) .
Sn1C O8C 2.17(3) 1_556
Sn1D C3D 2.09(4) .
Sn1D C1D 2.14(5) .
Sn1D C2D 2.18(4) .
Sn1D O8D 2.24(4) 1_556
Sn1D O1D 2.27(3) .
Sn2A C4A 2.05(4) .
Sn2A C5A 2.13(4) .
Sn2A O2A 2.19(2) .
Sn2A C6A 2.20(4) .
Sn2A O1A 2.29(3) .
Sn2B C5B 2.02(5) .
Sn2B C4B 2.13(4) .
Sn2B O1B 2.14(3) .
Sn2B C6B 2.24(5) .
Sn2B O2B 2.33(3) .
Sn2C C4C 2.06(4) .
Sn2C C5C 2.08(4) .
Sn2C O2C 2.18(3) .
Sn2C C6C 2.20(3) .
Sn2C O1C 2.30(3) .
Sn2D C4D 2.08(4) .
Sn2D C6D 2.19(4) .
Sn2D C5D 2.22(3) .
Sn2D O2D 2.22(3) .
Sn2D O1D 2.26(3) .
Sn3A C8A 2.06(5) .
Sn3A C9A 2.11(4) .
Sn3A C7A 2.18(5) .
Sn3A O2A 2.23(2) .
Sn3A O3A 2.29(3) .
Sn3B C8B 2.07(4) .
Sn3B C7B 2.10(4) .
Sn3B C9B 2.16(4) .
Sn3B O3B 2.20(3) .
Sn3B O2B 2.24(3) .
Sn3C C9C 2.07(4) .
Sn3C C8C 2.17(4) .
Sn3C O2C 2.19(3) .
Sn3C C7C 2.19(4) .
Sn3C O3C 2.24(3) .
Sn3D C7D 2.04(5) .
Sn3D C9D 2.11(4) .
Sn3D C8D 2.21(4) .
Sn3D O2D 2.18(3) .
Sn3D O3D 2.21(3) .
Sn4A C12A 2.19(4) .
Sn4A C10A 2.08(5) .
Sn4A C11A 2.13(6) .
Sn4A O4A 2.22(3) .
Sn4A O3A 2.29(3) .
Sn4B C11B 1.98(4) .
Sn4B C12B 2.17(4) .
Sn4B O3B 2.21(3) .
Sn4B C10B 2.26(4) .
Sn4B O4B 2.29(3) .
Sn4C C10C 2.12(5) .
Sn4C C11C 2.06(4) .
Sn4C O4C 2.11(3) .
Sn4C C12C 2.22(5) .
Sn4C O3C 2.25(3) .
Sn4D C10D 2.09(5) .
Sn4D C12D 2.08(4) .
Sn4D C11D 2.09(4) .
Sn4D O4D 2.24(3) .
Sn4D O3D 2.30(3) .
Sn5A C15A 2.05(4) .
Sn5A O4A 2.14(3) .
Sn5A C14A 2.16(4) .
Sn5A C13A 2.23(4) .
Sn5A O5A 2.25(3) .
Sn5B C13B 2.12(4) .
Sn5B C14B 2.07(4) .
Sn5B C15B 2.13(5) .
Sn5B O4B 2.18(3) .
Sn5B O5B 2.12(4) .
Sn5C C15C 2.10(5) .
Sn5C C13C 2.19(4) .
Sn5C C14C 2.23(4) .
Sn5C O4C 2.26(3) .
Sn5C O5C 2.29(3) .
Sn5D C13D 2.01(4) .
Sn5D C15D 2.09(5) .
Sn5D C14D 2.18(4) .
Sn5D O5D 2.17(3) .
Sn5D O4D 2.19(3) .
Sn6A C17A 2.01(5) .
Sn6A C18A 2.16(4) .
Sn6A C16A 2.20(4) .
Sn6A O6A 2.17(4) .
Sn6A O5A 2.20(3) .
Sn6B C16B 2.11(4) .
Sn6B C18B 2.10(4) .
Sn6B C17B 2.22(5) .
Sn6B O5B 2.28(4) .
Sn6B O6B 2.33(3) .
Sn6C C18C 2.06(4) .
Sn6C C16C 2.08(4) .
Sn6C O6C 2.18(3) .
Sn6C C17C 2.17(5) .
Sn6C O5C 2.23(3) .
Sn6D C16D 2.04(4) .
Sn6D O6D 2.18(3) .
Sn6D C17D 2.21(4) .
Sn6D C18D 2.19(4) .
Sn6D O5D 2.25(3) .
Sn7A C19A 2.10(5) .
Sn7A C21A 2.11(4) .
Sn7A C20A 2.14(5) .
Sn7A O6A 2.23(4) .
Sn7A O7A 2.21(3) .
Sn7B C19B 2.05(3) .
Sn7B C20B 2.22(4) .
Sn7B O6B 2.17(3) .
Sn7B C21B 2.19(4) .
Sn7B O7B 2.22(2) .
Sn7C C19C 2.06(5) .
Sn7C C20C 2.18(3) .
Sn7C C21C 2.17(4) .
Sn7C O7C 2.17(3) .
Sn7C O6C 2.18(3) .
Sn7D C20D 2.04(4) .
Sn7D C21D 2.10(3) .
Sn7D C19D 2.19(4) .
Sn7D O6D 2.19(3) .
Sn7D O7D 2.30(4) .
Sn8A C24A 2.17(4) .
Sn8A C22A 2.22(5) .
Sn8A C23A 2.18(4) .
Sn8A O8A 2.25(3) .
Sn8A O7A 2.24(3) .
Sn8B C23B 1.95(5) .
Sn8B O7B 2.16(2) .
Sn8B C22B 2.15(3) .
Sn8B C24B 2.17(4) .
Sn8B O8B 2.33(3) .
Sn8C C23C 2.09(4) .
Sn8C C24C 2.12(4) .
Sn8C O8C 2.21(3) .
Sn8C C22C 2.17(4) .
Sn8C O7C 2.27(3) .
Sn8D C23D 2.04(5) .
Sn8D C24D 2.12(5) .
Sn8D C22D 2.18(6) .
Sn8D O8D 2.19(4) .
Sn8D O7D 2.22(4) .
O8A Sn1A 2.25(3) 1_554
O8B Sn1B 2.17(3) 1_554
O8C Sn1C 2.17(3) 1_554
O8D Sn1D 2.24(4) 1_554
